data_7132641
loop_
_publ_author_name
'Musozoda, Muhammadiqboli'
'Muller, 2nd, Joseph E'
'Anderson, Grace I.'
'Boucher, Mairead'
'Zeller, Matthias'
'Raymond, Casey C.'
'Hillesheim, Patrick C.'
'Mirjafari, Arsalan'

_publ_section_title
;
 Alkyl-templated cocrystallization of long-chain 1-bromoalkanes by
 lipid-like ionic liquids.
;
_journal_issue 13
_journal_name_full 'Chemical communications (Cambridge, England)'
_journal_page_first 1723
_journal_page_last 1726
_journal_paper_doi 10.1039/d3cc04834a
_journal_volume 60
_journal_year 2024
_chemical_formula_moiety 'Br, C16 H33 Br, C19 H36 N S2'
_chemical_formula_sum 'C35 H69 Br2 N S2'
_chemical_formula_weight 727.85
_space_group_crystal_system triclinic
_space_group_IT_number 2
_space_group_name_Hall '-P 1'
_space_group_name_H-M_alt 'P -1'
_atom_sites_solution_hydrogens geom
_atom_sites_solution_primary dual
_atom_sites_solution_secondary difmap
_audit_creation_date 2023-09-01
_audit_creation_method
;
Olex2 1.5
(compiled 2023.08.24 svn.re1ec1418 for OlexSys, GUI svn.r6817)
;
_audit_update_record
;
2023-09-12 deposited with the CCDC.	2024-01-15 downloaded from the CCDC.
;
_cell_angle_alpha 93.301(2)
_cell_angle_beta 91.998(2)
_cell_angle_gamma 106.020(2)
_cell_formula_units_Z 2
_cell_length_a 8.7215(5)
_cell_length_b 9.0562(6)
_cell_length_c 25.5173(16)
_cell_measurement_reflns_used 9188
_cell_measurement_temperature 150(2)
_cell_measurement_theta_max 79.6012
_cell_measurement_theta_min 3.4760
_cell_volume 1931.3(2)
_computing_cell_refinement 'SAINT V8.38A (Bruker, 2016)'
_computing_data_collection 'Apex3 v2017.3-0 (Bruker, 2017)'
_computing_data_reduction 'SAINT V8.38A (Bruker, 2016)'
_computing_molecular_graphics 'Olex2 1.5 (Dolomanov et al., 2009)'
_computing_publication_material 'Olex2 1.5 (Dolomanov et al., 2009)'
_computing_structure_refinement
; 
Olex2 1.5 (Dolomanov et al., 2009) 
SHELXL-2018/3 (Sheldrick, 2015, 2018), 
SHELXLE Rev937 (H\"ubschle et al., 2011)
;
_computing_structure_solution 'SHELXS-97 (Sheldrick, 2008)'
_diffrn_ambient_temperature 150.00
_diffrn_measured_fraction_theta_full 0.981
_diffrn_measured_fraction_theta_max 0.911
_diffrn_measurement_device_type 'Bruker AXS D8 Quest CMOS diffractometer'
_diffrn_measurement_method 'omega and phi scans'
_diffrn_radiation_type CuK\a
_diffrn_radiation_wavelength 1.54178
_diffrn_reflns_av_R_equivalents 0.0658
_diffrn_reflns_av_unetI/netI 0.0592
_diffrn_reflns_Laue_measured_fraction_full 0.981
_diffrn_reflns_Laue_measured_fraction_max 0.911
_diffrn_reflns_limit_h_max 11
_diffrn_reflns_limit_h_min -11
_diffrn_reflns_limit_k_max 10
_diffrn_reflns_limit_k_min -11
_diffrn_reflns_limit_l_max 32
_diffrn_reflns_limit_l_min -31
_diffrn_reflns_number 22819
_diffrn_reflns_point_group_measured_fraction_full 0.981
_diffrn_reflns_point_group_measured_fraction_max 0.911
_diffrn_reflns_theta_full 67.679
_diffrn_reflns_theta_max 80.788
_diffrn_reflns_theta_min 3.475
_diffrn_source 'I-mu-S microsource X-ray tube'
_exptl_absorpt_coefficient_mu 3.822
_exptl_absorpt_correction_T_max 0.7543
_exptl_absorpt_correction_T_min 0.4650
_exptl_absorpt_correction_type multi-scan
_exptl_absorpt_process_details
;
 SADABS 2016/2: Krause, L., Herbst-Irmer, R., Sheldrick G.M. & Stalke D.,
 J. Appl. Cryst. 48 (2015) 3-10
;
_exptl_crystal_colour colourless
_exptl_crystal_colour_primary colourless
_exptl_crystal_density_diffrn 1.252
_exptl_crystal_description plate
_exptl_crystal_F_000 776
_exptl_crystal_size_max 0.4
_exptl_crystal_size_mid 0.32
_exptl_crystal_size_min 0.05
_refine_diff_density_max 0.667
_refine_diff_density_min -0.492
_refine_diff_density_rms 0.084
_refine_ls_extinction_method none
_refine_ls_goodness_of_fit_ref 1.069
_refine_ls_hydrogen_treatment constr
_refine_ls_matrix_type full
_refine_ls_number_parameters 377
_refine_ls_number_reflns 7739
_refine_ls_number_restraints 38
_refine_ls_restrained_S_all 3.806
_refine_ls_R_factor_all 0.0538
_refine_ls_R_factor_gt 0.0486
_refine_ls_shift/su_max 0.001
_refine_ls_shift/su_mean 0.000
_refine_ls_structure_factor_coef Fsqd
_refine_ls_weighting_details 'w=1/[\s^2^(Fo^2^)+(0.0317P)^2^+3.2934P] where P=(Fo^2^+2Fc^2^)/3'
_refine_ls_weighting_scheme calc
_refine_ls_wR_factor_gt 0.1218
_refine_ls_wR_factor_ref 0.1283
_reflns_Friedel_coverage 0.000
_reflns_number_gt 6982
_reflns_number_total 7739
_reflns_threshold_expression 'I > 2\s(I)'
_cod_data_source_file d3cc04834a2.cif
_cod_data_source_block jm_toot_c116x2_mt_0m
_cod_depositor_comments 'Adding full bibliography for 7132640--7132643.cif.'
_cod_database_code 7132641
_shelx_shelxl_version_number 2019/3
_shelx_space_group_comment
;
The symmetry employed for this shelxl refinement is uniquely defined
by the following loop, which should always be used as a source of
symmetry information in preference to the above space-group names.
They are only intended as comments.
;
_shelx_estimated_absorpt_t_max 0.832
_shelx_estimated_absorpt_t_min 0.310
_olex2_refinement_description
;
1. Fixed Uiso
 At 1.2 times of:
  All C(H) groups, All C(H,H) groups, All C(H,H,H,H) groups, All N(H) groups
 At 1.5 times of:
  All C(H,H,H) groups
2. Restrained distances
 C36-C37A = C22-C28
 1.53 with sigma of 0.02
3. Uiso/Uaniso restraints and constraints
Br2A \\sim Br2B \\sim C22 \\sim C36 \\sim C37A \\sim C37B: within 2A with sigma
of 0.01 and sigma for terminal atoms of 0.01 within 2A
Uanis(Br2A) = Uanis(C37B)
4. Others
 Sof(Br2B)=Sof(H22C)=Sof(H22D)=Sof(H36C)=Sof(H36D)=Sof(C37B)=Sof(H37D)=
 Sof(H37E)=Sof(H37F)=1-FVAR(1)
 Sof(Br2A)=Sof(H22A)=Sof(H22B)=Sof(H36A)=Sof(H36B)=Sof(C37A)=Sof(H37A)=
 Sof(H37B)=Sof(H37C)=FVAR(1)
5.a Secondary CH2 refined with riding coordinates:
 C22(H22A,H22B), C22(H22C,H22D), C23(H23A,H23B), C24(H24A,H24B), C25(H25A,
 H25B), C26(H26A,H26B), C27(H27A,H27B), C28(H28A,H28B), C29(H29A,H29B),
 C30(H30A,H30B), C31(H31A,H31B), C32(H32A,H32B), C33(H33A,H33B), C34(H34A,H34B),
  C35(H35A,H35B), C36(H36A,H36B), C36(H36C,H36D), C6(H6A,H6B), C7(H7A,H7B),
 C8(H8A,H8B), C9(H9A,H9B), C10(H10A,H10B), C11(H11A,H11B), C12(H12A,H12B),
 C13(H13A,H13B), C14(H14A,H14B), C15(H15A,H15B), C16(H16A,H16B), C17(H17A,H17B),
  C18(H18A,H18B), C19(H19A,H19B), C20(H20A,H20B)
5.b Aromatic/amide H refined with riding coordinates:
 N3(H3), C4(H4), C5(H5)
5.c Idealised Me refined as rotating group:
 C37A(H37A,H37B,H37C), C37B(H37D,H37E,H37F), C21(H21A,H21B,H21C)
;
_olex2_submission_special_instructions 'No special instructions were received'

loop_
_space_group_symop_operation_xyz
'x, y, z'
'-x, -y, -z'

loop_
_atom_site_label
_atom_site_type_symbol
_atom_site_fract_x
_atom_site_fract_y
_atom_site_fract_z
_atom_site_U_iso_or_equiv
_atom_site_adp_type
_atom_site_occupancy
_atom_site_site_symmetry_order
_atom_site_calc_flag
_atom_site_refinement_flags_posn
_atom_site_refinement_flags_adp
_atom_site_refinement_flags_occupancy
_atom_site_disorder_assembly
_atom_site_disorder_group
Br1 Br 0.24916(4) 1.77584(4) 0.46586(2) 0.03722(12) Uani 1 1 d . . . . .
Br2A Br 1.02161(6) 1.33143(6) 0.38457(3) 0.03659(17) Uani 0.7973(17) 1 d . U P A 1
Br2B Br 0.2976(10) -0.8924(9) 0.0151(3) 0.0835(17) Uani 0.2027(17) 1 d . U P A 2
C22 C 0.9450(4) 1.1114(4) 0.38877(13) 0.0359(7) Uani 1 1 d D U . . .
H22A H 1.020823 1.076849 0.411496 0.043 Uiso 0.7973(17) 1 calc R U P A 1
H22B H 0.840523 1.086150 0.405190 0.043 Uiso 0.7973(17) 1 calc R U P A 1
H22C H 1.030728 1.086619 0.409946 0.043 Uiso 0.2027(17) 1 calc R U P A 2
H22D H 0.844351 1.075866 0.407019 0.043 Uiso 0.2027(17) 1 calc R U P A 2
C23 C 0.9264(4) 1.0261(4) 0.33559(12) 0.0322(7) Uani 1 1 d . . . . .
H23A H 1.030802 1.049899 0.319131 0.039 Uiso 1 1 calc R U . . .
H23B H 0.850551 1.060016 0.312682 0.039 Uiso 1 1 calc R U . . .
C24 C 0.8649(4) 0.8527(4) 0.34069(12) 0.0317(7) Uani 1 1 d . . . . .
H24A H 0.940313 0.820442 0.364286 0.038 Uiso 1 1 calc R U . . .
H24B H 0.760537 0.830202 0.357153 0.038 Uiso 1 1 calc R U . . .
C25 C 0.8449(4) 0.7586(4) 0.28821(12) 0.0309(6) Uani 1 1 d . . . . .
H25A H 0.773437 0.794143 0.264024 0.037 Uiso 1 1 calc R U . . .
H25B H 0.950212 0.777177 0.272520 0.037 Uiso 1 1 calc R U . . .
C26 C 0.7765(4) 0.5871(4) 0.29323(12) 0.0330(7) Uani 1 1 d . . . . .
H26A H 0.671098 0.568674 0.308841 0.040 Uiso 1 1 calc R U . . .
H26B H 0.847781 0.551833 0.317576 0.040 Uiso 1 1 calc R U . . .
C27 C 0.7567(4) 0.4919(3) 0.24104(12) 0.0305(6) Uani 1 1 d . . . . .
H27A H 0.686755 0.528207 0.216487 0.037 Uiso 1 1 calc R U . . .
H27B H 0.862350 0.508941 0.225687 0.037 Uiso 1 1 calc R U . . .
C28 C 0.6860(4) 0.3213(4) 0.24614(13) 0.0326(7) Uani 1 1 d D . . . .
H28A H 0.580110 0.304542 0.261281 0.039 Uiso 1 1 calc R U . . .
H28B H 0.755531 0.285554 0.271000 0.039 Uiso 1 1 calc R U . . .
C29 C 0.6666(4) 0.2236(4) 0.19384(13) 0.0333(7) Uani 1 1 d . . . . .
H29A H 0.598018 0.260100 0.168877 0.040 Uiso 1 1 calc R U . . .
H29B H 0.772726 0.239697 0.178872 0.040 Uiso 1 1 calc R U . . .
C30 C 0.5943(4) 0.0523(4) 0.19867(13) 0.0327(7) Uani 1 1 d . . . . .
H30A H 0.488086 0.036303 0.213562 0.039 Uiso 1 1 calc R U . . .
H30B H 0.662702 0.016015 0.223770 0.039 Uiso 1 1 calc R U . . .
C31 C 0.5750(4) -0.0460(4) 0.14683(13) 0.0325(7) Uani 1 1 d . . . . .
H31A H 0.504640 -0.011697 0.121856 0.039 Uiso 1 1 calc R U . . .
H31B H 0.680755 -0.029287 0.131534 0.039 Uiso 1 1 calc R U . . .
C32 C 0.5052(4) -0.2169(4) 0.15320(13) 0.0332(7) Uani 1 1 d . . . . .
H32A H 0.399557 -0.232985 0.168533 0.040 Uiso 1 1 calc R U . . .
H32B H 0.575446 -0.250424 0.178432 0.040 Uiso 1 1 calc R U . . .
C33 C 0.4850(4) -0.3181(4) 0.10229(12) 0.0336(7) Uani 1 1 d . . . . .
H33A H 0.414866 -0.285145 0.076860 0.040 Uiso 1 1 calc R U . . .
H33B H 0.590484 -0.303700 0.087004 0.040 Uiso 1 1 calc R U . . .
C34 C 0.4137(4) -0.4880(4) 0.11041(12) 0.0344(7) Uani 1 1 d . . . . .
H34A H 0.483441 -0.519857 0.136280 0.041 Uiso 1 1 calc R U . . .
H34B H 0.308160 -0.501684 0.125621 0.041 Uiso 1 1 calc R U . . .
C35 C 0.3927(4) -0.5937(4) 0.06059(13) 0.0391(8) Uani 1 1 d . . . . .
H35A H 0.498334 -0.583978 0.045919 0.047 Uiso 1 1 calc R U . . .
H35B H 0.325177 -0.561035 0.034169 0.047 Uiso 1 1 calc R U . . .
C36 C 0.3159(5) -0.7615(4) 0.07069(14) 0.0467(9) Uani 1 1 d D U . . .
H36A H 0.221409 -0.767182 0.091698 0.056 Uiso 0.7973(17) 1 calc R U P A 1
H36B H 0.392876 -0.798574 0.092064 0.056 Uiso 0.7973(17) 1 calc R U P A 1
H36C H 0.208256 -0.771015 0.083713 0.056 Uiso 0.2027(17) 1 calc R U P A 2
H36D H 0.380293 -0.791150 0.098840 0.056 Uiso 0.2027(17) 1 calc R U P A 2
C37A C 0.262(2) -0.874(2) 0.0192(7) 0.081(4) Uani 0.7973(17) 1 d D U P A 1
H37A H 0.167392 -0.854653 0.002122 0.121 Uiso 0.7973(17) 1 calc R U P A 1
H37B H 0.235287 -0.981059 0.028820 0.121 Uiso 0.7973(17) 1 calc R U P A 1
H37C H 0.348674 -0.855776 -0.004961 0.121 Uiso 0.7973(17) 1 calc R U P A 1
C37B C 0.988(4) 1.297(3) 0.3852(14) 0.03659(17) Uani 0.2027(17) 1 d . U P A 2
H37D H 1.097361 1.335890 0.374048 0.055 Uiso 0.2027(17) 1 calc R U P A 2
H37E H 0.979128 1.346022 0.419841 0.055 Uiso 0.2027(17) 1 calc R U P A 2
H37F H 0.913411 1.321205 0.359712 0.055 Uiso 0.2027(17) 1 calc R U P A 2
S1 S 0.80517(9) 1.58801(9) 0.45460(3) 0.03012(18) Uani 1 1 d . . . . .
S2 S 0.45305(9) 1.44287(8) 0.41739(3) 0.03057(18) Uani 1 1 d . . . . .
N3 N 0.5910(3) 1.7247(3) 0.46089(10) 0.0280(5) Uani 1 1 d . . . . .
H3 H 0.498088 1.744906 0.458235 0.034 Uiso 1 1 calc R U . . .
C2 C 0.6112(3) 1.5894(3) 0.44440(11) 0.0260(6) Uani 1 1 d . . . . .
C4 C 0.7266(4) 1.8301(4) 0.48232(12) 0.0303(6) Uani 1 1 d . . . . .
H4 H 0.729817 1.930721 0.496059 0.036 Uiso 1 1 calc R U . . .
C5 C 0.8536(4) 1.7747(4) 0.48163(12) 0.0309(6) Uani 1 1 d . . . . .
H5 H 0.957974 1.831528 0.494488 0.037 Uiso 1 1 calc R U . . .
C6 C 0.5477(4) 1.2929(3) 0.39901(12) 0.0297(6) Uani 1 1 d . . . . .
H6A H 0.632256 1.330406 0.374171 0.036 Uiso 1 1 calc R U . . .
H6B H 0.596213 1.260643 0.430476 0.036 Uiso 1 1 calc R U . . .
C7 C 0.4152(4) 1.1587(3) 0.37307(12) 0.0309(6) Uani 1 1 d . . . . .
H7A H 0.331261 1.124922 0.398419 0.037 Uiso 1 1 calc R U . . .
H7B H 0.366322 1.194845 0.342511 0.037 Uiso 1 1 calc R U . . .
C8 C 0.4735(4) 1.0213(3) 0.35464(12) 0.0308(6) Uani 1 1 d . . . . .
H8A H 0.561645 1.055454 0.330796 0.037 Uiso 1 1 calc R U . . .
H8B H 0.515508 0.979866 0.385367 0.037 Uiso 1 1 calc R U . . .
C9 C 0.3390(4) 0.8950(3) 0.32605(12) 0.0295(6) Uani 1 1 d . . . . .
H9A H 0.301387 0.936140 0.294435 0.035 Uiso 1 1 calc R U . . .
H9B H 0.248451 0.866841 0.349322 0.035 Uiso 1 1 calc R U . . .
C10 C 0.3868(4) 0.7501(3) 0.30927(12) 0.0309(6) Uani 1 1 d . . . . .
H10A H 0.476713 0.777502 0.285732 0.037 Uiso 1 1 calc R U . . .
H10B H 0.424275 0.708367 0.340764 0.037 Uiso 1 1 calc R U . . .
C11 C 0.2493(4) 0.6262(4) 0.28097(13) 0.0318(7) Uani 1 1 d . . . . .
H11A H 0.159560 0.599323 0.304613 0.038 Uiso 1 1 calc R U . . .
H11B H 0.211740 0.668588 0.249649 0.038 Uiso 1 1 calc R U . . .
C12 C 0.2934(4) 0.4802(3) 0.26366(12) 0.0302(6) Uani 1 1 d . . . . .
H12A H 0.329175 0.436723 0.295024 0.036 Uiso 1 1 calc R U . . .
H12B H 0.384135 0.507164 0.240434 0.036 Uiso 1 1 calc R U . . .
C13 C 0.1560(4) 0.3579(3) 0.23465(12) 0.0292(6) Uani 1 1 d . . . . .
H13A H 0.119977 0.401656 0.203390 0.035 Uiso 1 1 calc R U . . .
H13B H 0.065436 0.330831 0.257943 0.035 Uiso 1 1 calc R U . . .
C14 C 0.1995(4) 0.2116(3) 0.21702(12) 0.0304(6) Uani 1 1 d . . . . .
H14A H 0.291439 0.239083 0.194286 0.037 Uiso 1 1 calc R U . . .
H14B H 0.233891 0.167043 0.248382 0.037 Uiso 1 1 calc R U . . .
C15 C 0.0639(4) 0.0896(3) 0.18717(12) 0.0298(6) Uani 1 1 d . . . . .
H15A H 0.027264 0.134851 0.156360 0.036 Uiso 1 1 calc R U . . .
H15B H -0.026888 0.059498 0.210266 0.036 Uiso 1 1 calc R U . . .
C16 C 0.1103(4) -0.0541(3) 0.16835(12) 0.0300(6) Uani 1 1 d . . . . .
H16A H 0.143750 -0.100997 0.199305 0.036 Uiso 1 1 calc R U . . .
H16B H 0.203343 -0.023412 0.146242 0.036 Uiso 1 1 calc R U . . .
C17 C -0.0231(4) -0.1752(4) 0.13694(13) 0.0332(7) Uani 1 1 d . . . . .
H17A H -0.116507 -0.206305 0.158897 0.040 Uiso 1 1 calc R U . . .
H17B H -0.056338 -0.129123 0.105748 0.040 Uiso 1 1 calc R U . . .
C18 C 0.0266(4) -0.3173(4) 0.11896(13) 0.0335(7) Uani 1 1 d . . . . .
H18A H 0.063439 -0.360596 0.150182 0.040 Uiso 1 1 calc R U . . .
H18B H 0.118205 -0.285830 0.096277 0.040 Uiso 1 1 calc R U . . .
C19 C -0.1048(4) -0.4426(4) 0.08892(14) 0.0371(7) Uani 1 1 d . . . . .
H19A H -0.139763 -0.400754 0.057033 0.045 Uiso 1 1 calc R U . . .
H19B H -0.197669 -0.472882 0.111150 0.045 Uiso 1 1 calc R U . . .
C20 C -0.0522(5) -0.5847(4) 0.07275(15) 0.0438(8) Uani 1 1 d . . . . .
H20A H 0.039587 -0.554398 0.050077 0.053 Uiso 1 1 calc R U . . .
H20B H -0.015278 -0.625090 0.104625 0.053 Uiso 1 1 calc R U . . .
C21 C -0.1830(6) -0.7122(5) 0.04349(18) 0.0623(12) Uani 1 1 d . . . . .
H21A H -0.218114 -0.674260 0.011288 0.093 Uiso 1 1 calc R U . . .
H21B H -0.273601 -0.744523 0.065911 0.093 Uiso 1 1 calc R U . . .
H21C H -0.141687 -0.800127 0.034408 0.093 Uiso 1 1 calc R U . . .

loop_
_atom_site_aniso_label
_atom_site_aniso_U_11
_atom_site_aniso_U_22
_atom_site_aniso_U_33
_atom_site_aniso_U_23
_atom_site_aniso_U_13
_atom_site_aniso_U_12
Br1 0.03016(18) 0.0346(2) 0.0492(2) -0.00054(15) 0.00393(13) 0.01338(14)
Br2A 0.0365(3) 0.0242(3) 0.0455(3) -0.0052(2) -0.0001(2) 0.0043(2)
Br2B 0.133(4) 0.043(2) 0.061(2) -0.0169(14) 0.020(2) 0.005(2)
C22 0.0369(16) 0.0310(17) 0.0366(16) -0.0045(13) 0.0000(13) 0.0057(14)
C23 0.0308(15) 0.0301(17) 0.0331(16) -0.0045(12) -0.0017(12) 0.0059(13)
C24 0.0342(15) 0.0259(16) 0.0322(15) -0.0044(12) 0.0009(12) 0.0053(13)
C25 0.0312(15) 0.0272(16) 0.0329(15) -0.0046(12) -0.0010(12) 0.0074(13)
C26 0.0306(15) 0.0310(17) 0.0351(16) -0.0035(13) 0.0003(12) 0.0061(13)
C27 0.0311(15) 0.0233(15) 0.0361(16) -0.0019(12) -0.0018(12) 0.0072(12)
C28 0.0311(15) 0.0268(16) 0.0389(17) -0.0027(13) -0.0007(12) 0.0078(13)
C29 0.0302(15) 0.0261(16) 0.0414(17) -0.0053(13) -0.0002(12) 0.0060(13)
C30 0.0321(15) 0.0245(16) 0.0398(17) -0.0035(13) 0.0002(12) 0.0064(13)
C31 0.0323(15) 0.0251(16) 0.0384(17) -0.0026(13) 0.0003(12) 0.0063(13)
C32 0.0328(15) 0.0259(16) 0.0379(17) -0.0024(13) 0.0005(12) 0.0046(13)
C33 0.0335(16) 0.0304(17) 0.0350(16) -0.0025(13) -0.0005(12) 0.0068(13)
C34 0.0381(16) 0.0268(16) 0.0350(16) -0.0024(13) -0.0013(13) 0.0048(14)
C35 0.0444(18) 0.0303(17) 0.0368(17) -0.0055(14) 0.0018(14) 0.0026(15)
C36 0.065(2) 0.0306(18) 0.0396(18) -0.0034(14) 0.0011(16) 0.0056(17)
C37A 0.127(7) 0.040(5) 0.065(5) -0.014(4) 0.033(5) 0.004(5)
C37B 0.0365(3) 0.0242(3) 0.0455(3) -0.0052(2) -0.0001(2) 0.0043(2)
S1 0.0287(3) 0.0273(4) 0.0350(4) -0.0061(3) -0.0011(3) 0.0109(3)
S2 0.0281(3) 0.0228(4) 0.0378(4) -0.0069(3) -0.0029(3) 0.0046(3)
N3 0.0261(12) 0.0232(13) 0.0343(13) -0.0044(10) 0.0010(9) 0.0076(10)
C2 0.0269(13) 0.0223(14) 0.0267(14) -0.0026(11) 0.0014(10) 0.0044(12)
C4 0.0339(15) 0.0220(15) 0.0318(15) -0.0054(12) 0.0007(12) 0.0041(13)
C5 0.0310(15) 0.0267(16) 0.0325(15) -0.0048(12) -0.0023(12) 0.0056(13)
C6 0.0332(15) 0.0223(15) 0.0316(15) -0.0041(12) -0.0011(12) 0.0058(12)
C7 0.0314(15) 0.0231(15) 0.0360(16) -0.0061(12) -0.0019(12) 0.0058(13)
C8 0.0315(15) 0.0226(15) 0.0359(16) -0.0038(12) 0.0011(12) 0.0049(13)
C9 0.0312(15) 0.0206(15) 0.0354(16) -0.0046(12) -0.0018(12) 0.0064(12)
C10 0.0323(15) 0.0220(15) 0.0359(16) -0.0041(12) -0.0013(12) 0.0054(13)
C11 0.0324(15) 0.0227(15) 0.0376(16) -0.0064(12) -0.0010(12) 0.0050(13)
C12 0.0300(15) 0.0237(15) 0.0352(16) -0.0042(12) -0.0002(12) 0.0059(12)
C13 0.0312(15) 0.0232(15) 0.0316(15) -0.0044(12) 0.0002(11) 0.0062(12)
C14 0.0314(15) 0.0223(15) 0.0343(15) -0.0068(12) 0.0000(12) 0.0040(12)
C15 0.0291(14) 0.0252(15) 0.0328(15) -0.0052(12) -0.0005(11) 0.0056(12)
C16 0.0302(15) 0.0213(15) 0.0360(16) -0.0052(12) -0.0017(12) 0.0049(12)
C17 0.0312(15) 0.0267(16) 0.0387(17) -0.0088(13) -0.0030(12) 0.0062(13)
C18 0.0337(15) 0.0248(16) 0.0393(17) -0.0080(13) -0.0033(12) 0.0064(13)
C19 0.0381(17) 0.0284(17) 0.0414(18) -0.0102(14) -0.0052(13) 0.0071(14)
C20 0.051(2) 0.0303(18) 0.047(2) -0.0110(15) -0.0041(16) 0.0103(16)
C21 0.078(3) 0.037(2) 0.064(3) -0.0224(19) -0.013(2) 0.011(2)

loop_
_atom_type_symbol
_atom_type_description
_atom_type_scat_dispersion_real
_atom_type_scat_dispersion_imag
_atom_type_scat_source
C C 0.0181 0.0091 'International Tables Vol C Tables 4.2.6.8 and 6.1.1.4'
H H 0.0000 0.0000 'International Tables Vol C Tables 4.2.6.8 and 6.1.1.4'
Br Br -0.6763 1.2805 'International Tables Vol C Tables 4.2.6.8 and 6.1.1.4'
N N 0.0311 0.0180 'International Tables Vol C Tables 4.2.6.8 and 6.1.1.4'
S S 0.3331 0.5567 'International Tables Vol C Tables 4.2.6.8 and 6.1.1.4'

loop_
_geom_angle_atom_site_label_1
_geom_angle_atom_site_label_2
_geom_angle_atom_site_label_3
_geom_angle
_geom_angle_site_symmetry_1
_geom_angle_site_symmetry_3
_geom_angle_publ_flag
Br2A C22 H22A 109.2 . . ?
Br2A C22 H22B 109.2 . . ?
H22A C22 H22B 107.9 . . ?
H22C C22 H22D 107.8 . . ?
C23 C22 Br2A 112.0(2) . . ?
C23 C22 H22A 109.2 . . ?
C23 C22 H22B 109.2 . . ?
C23 C22 H22C 109.1 . . ?
C23 C22 H22D 109.1 . . ?
C23 C22 C37B 112.5(12) . . ?
C37B C22 H22C 109.1 . . ?
C37B C22 H22D 109.1 . . ?
C22 C23 H23A 109.6 . . ?
C22 C23 H23B 109.6 . . ?
C22 C23 C24 110.3(3) . . ?
H23A C23 H23B 108.1 . . ?
C24 C23 H23A 109.6 . . ?
C24 C23 H23B 109.6 . . ?
C23 C24 H24A 108.9 . . ?
C23 C24 H24B 108.9 . . ?
H24A C24 H24B 107.7 . . ?
C25 C24 C23 113.2(3) . . ?
C25 C24 H24A 108.9 . . ?
C25 C24 H24B 108.9 . . ?
C24 C25 H25A 109.0 . . ?
C24 C25 H25B 109.0 . . ?
H25A C25 H25B 107.8 . . ?
C26 C25 C24 113.0(3) . . ?
C26 C25 H25A 109.0 . . ?
C26 C25 H25B 109.0 . . ?
C25 C26 H26A 108.9 . . ?
C25 C26 H26B 108.9 . . ?
C25 C26 C27 113.4(3) . . ?
H26A C26 H26B 107.7 . . ?
C27 C26 H26A 108.9 . . ?
C27 C26 H26B 108.9 . . ?
C26 C27 H27A 108.9 . . ?
C26 C27 H27B 108.9 . . ?
H27A C27 H27B 107.8 . . ?
C28 C27 C26 113.1(3) . . ?
C28 C27 H27A 108.9 . . ?
C28 C27 H27B 108.9 . . ?
C27 C28 H28A 108.8 . . ?
C27 C28 H28B 108.8 . . ?
C27 C28 C29 113.8(3) . . ?
H28A C28 H28B 107.7 . . ?
C29 C28 H28A 108.8 . . ?
C29 C28 H28B 108.8 . . ?
C28 C29 H29A 108.8 . . ?
C28 C29 H29B 108.8 . . ?
H29A C29 H29B 107.7 . . ?
C30 C29 C28 114.0(3) . . ?
C30 C29 H29A 108.8 . . ?
C30 C29 H29B 108.8 . . ?
C29 C30 H30A 108.7 . . ?
C29 C30 H30B 108.7 . . ?
C29 C30 C31 114.3(3) . . ?
H30A C30 H30B 107.6 . . ?
C31 C30 H30A 108.7 . . ?
C31 C30 H30B 108.7 . . ?
C30 C31 H31A 109.0 . . ?
C30 C31 H31B 109.0 . . ?
H31A C31 H31B 107.8 . . ?
C32 C31 C30 113.0(3) . . ?
C32 C31 H31A 109.0 . . ?
C32 C31 H31B 109.0 . . ?
C31 C32 H32A 108.7 . . ?
C31 C32 H32B 108.7 . . ?
C31 C32 C33 114.3(3) . . ?
H32A C32 H32B 107.6 . . ?
C33 C32 H32A 108.7 . . ?
C33 C32 H32B 108.7 . . ?
C32 C33 H33A 109.1 . . ?
C32 C33 H33B 109.1 . . ?
H33A C33 H33B 107.8 . . ?
C34 C33 C32 112.5(3) . . ?
C34 C33 H33A 109.1 . . ?
C34 C33 H33B 109.1 . . ?
C33 C34 H34A 108.7 . . ?
C33 C34 H34B 108.7 . . ?
H34A C34 H34B 107.6 . . ?
C35 C34 C33 114.3(3) . . ?
C35 C34 H34A 108.7 . . ?
C35 C34 H34B 108.7 . . ?
C34 C35 H35A 109.2 . . ?
C34 C35 H35B 109.2 . . ?
C34 C35 C36 112.1(3) . . ?
H35A C35 H35B 107.9 . . ?
C36 C35 H35A 109.2 . . ?
C36 C35 H35B 109.2 . . ?
Br2B C36 H36C 108.6 . . ?
Br2B C36 H36D 108.6 . . ?
C35 C36 Br2B 114.5(4) . . ?
C35 C36 H36A 108.6 . . ?
C35 C36 H36B 108.6 . . ?
C35 C36 H36C 108.6 . . ?
C35 C36 H36D 108.6 . . ?
C35 C36 C37A 114.8(8) . . ?
H36A C36 H36B 107.5 . . ?
H36C C36 H36D 107.6 . . ?
C37A C36 H36A 108.6 . . ?
C37A C36 H36B 108.6 . . ?
C36 C37A H37A 109.5 . . ?
C36 C37A H37B 109.5 . . ?
C36 C37A H37C 109.5 . . ?
H37A C37A H37B 109.5 . . ?
H37A C37A H37C 109.5 . . ?
H37B C37A H37C 109.5 . . ?
C22 C37B H37D 109.5 . . ?
C22 C37B H37E 109.5 . . ?
C22 C37B H37F 109.5 . . ?
H37D C37B H37E 109.5 . . ?
H37D C37B H37F 109.5 . . ?
H37E C37B H37F 109.5 . . ?
C2 S1 C5 90.29(14) . . ?
C2 S2 C6 102.55(14) . . ?
C2 N3 H3 122.7 . . ?
C2 N3 C4 114.7(3) . . ?
C4 N3 H3 122.7 . . ?
S1 C2 S2 128.05(18) . . ?
N3 C2 S1 111.1(2) . . ?
N3 C2 S2 120.9(2) . . ?
N3 C4 H4 123.9 . . ?
C5 C4 N3 112.1(3) . . ?
C5 C4 H4 123.9 . . ?
S1 C5 H5 124.1 . . ?
C4 C5 S1 111.8(2) . . ?
C4 C5 H5 124.1 . . ?
S2 C6 H6A 110.5 . . ?
S2 C6 H6B 110.5 . . ?
H6A C6 H6B 108.7 . . ?
C7 C6 S2 106.0(2) . . ?
C7 C6 H6A 110.5 . . ?
C7 C6 H6B 110.5 . . ?
C6 C7 H7A 108.9 . . ?
C6 C7 H7B 108.9 . . ?
H7A C7 H7B 107.7 . . ?
C8 C7 C6 113.3(3) . . ?
C8 C7 H7A 108.9 . . ?
C8 C7 H7B 108.9 . . ?
C7 C8 H8A 109.4 . . ?
C7 C8 H8B 109.4 . . ?
H8A C8 H8B 108.0 . . ?
C9 C8 C7 111.1(2) . . ?
C9 C8 H8A 109.4 . . ?
C9 C8 H8B 109.4 . . ?
C8 C9 H9A 108.8 . . ?
C8 C9 H9B 108.8 . . ?
C8 C9 C10 113.9(3) . . ?
H9A C9 H9B 107.7 . . ?
C10 C9 H9A 108.8 . . ?
C10 C9 H9B 108.8 . . ?
C9 C10 H10A 109.1 . . ?
C9 C10 H10B 109.1 . . ?
H10A C10 H10B 107.9 . . ?
C11 C10 C9 112.4(3) . . ?
C11 C10 H10A 109.1 . . ?
C11 C10 H10B 109.1 . . ?
C10 C11 H11A 108.8 . . ?
C10 C11 H11B 108.8 . . ?
H11A C11 H11B 107.7 . . ?
C12 C11 C10 113.7(3) . . ?
C12 C11 H11A 108.8 . . ?
C12 C11 H11B 108.8 . . ?
C11 C12 H12A 108.9 . . ?
C11 C12 H12B 108.9 . . ?
C11 C12 C13 113.3(3) . . ?
H12A C12 H12B 107.7 . . ?
C13 C12 H12A 108.9 . . ?
C13 C12 H12B 108.9 . . ?
C12 C13 H13A 108.8 . . ?
C12 C13 H13B 108.8 . . ?
C12 C13 C14 113.6(3) . . ?
H13A C13 H13B 107.7 . . ?
C14 C13 H13A 108.8 . . ?
C14 C13 H13B 108.8 . . ?
C13 C14 H14A 108.7 . . ?
C13 C14 H14B 108.7 . . ?
H14A C14 H14B 107.6 . . ?
C15 C14 C13 114.0(3) . . ?
C15 C14 H14A 108.7 . . ?
C15 C14 H14B 108.7 . . ?
C14 C15 H15A 108.9 . . ?
C14 C15 H15B 108.9 . . ?
C14 C15 C16 113.6(3) . . ?
H15A C15 H15B 107.7 . . ?
C16 C15 H15A 108.9 . . ?
C16 C15 H15B 108.9 . . ?
C15 C16 H16A 108.7 . . ?
C15 C16 H16B 108.7 . . ?
C15 C16 C17 114.0(3) . . ?
H16A C16 H16B 107.6 . . ?
C17 C16 H16A 108.7 . . ?
C17 C16 H16B 108.7 . . ?
C16 C17 H17A 109.0 . . ?
C16 C17 H17B 109.0 . . ?
H17A C17 H17B 107.8 . . ?
C18 C17 C16 112.8(3) . . ?
C18 C17 H17A 109.0 . . ?
C18 C17 H17B 109.0 . . ?
C17 C18 H18A 108.7 . . ?
C17 C18 H18B 108.7 . . ?
C17 C18 C19 114.3(3) . . ?
H18A C18 H18B 107.6 . . ?
C19 C18 H18A 108.7 . . ?
C19 C18 H18B 108.7 . . ?
C18 C19 H19A 109.0 . . ?
C18 C19 H19B 109.0 . . ?
C18 C19 C20 112.9(3) . . ?
H19A C19 H19B 107.8 . . ?
C20 C19 H19A 109.0 . . ?
C20 C19 H19B 109.0 . . ?
C19 C20 H20A 108.9 . . ?
C19 C20 H20B 108.9 . . ?
H20A C20 H20B 107.7 . . ?
C21 C20 C19 113.6(3) . . ?
C21 C20 H20A 108.9 . . ?
C21 C20 H20B 108.9 . . ?
C20 C21 H21A 109.5 . . ?
C20 C21 H21B 109.5 . . ?
C20 C21 H21C 109.5 . . ?
H21A C21 H21B 109.5 . . ?
H21A C21 H21C 109.5 . . ?
H21B C21 H21C 109.5 . . ?

loop_
_geom_bond_atom_site_label_1
_geom_bond_atom_site_label_2
_geom_bond_distance
_geom_bond_site_symmetry_2
_geom_bond_publ_flag
Br2A C22 1.930(3) . ?
Br2B C36 1.769(7) . ?
C22 H22A 0.9900 . ?
C22 H22B 0.9900 . ?
C22 H22C 0.9900 . ?
C22 H22D 0.9900 . ?
C22 C23 1.503(4) . ?
C22 C37B 1.63(3) . ?
C23 H23A 0.9900 . ?
C23 H23B 0.9900 . ?
C23 C24 1.528(4) . ?
C24 H24A 0.9900 . ?
C24 H24B 0.9900 . ?
C24 C25 1.523(4) . ?
C25 H25A 0.9900 . ?
C25 H25B 0.9900 . ?
C25 C26 1.517(4) . ?
C26 H26A 0.9900 . ?
C26 H26B 0.9900 . ?
C26 C27 1.522(4) . ?
C27 H27A 0.9900 . ?
C27 H27B 0.9900 . ?
C27 C28 1.512(4) . ?
C28 H28A 0.9900 . ?
C28 H28B 0.9900 . ?
C28 C29 1.536(4) . ?
C29 H29A 0.9900 . ?
C29 H29B 0.9900 . ?
C29 C30 1.519(4) . ?
C30 H30A 0.9900 . ?
C30 H30B 0.9900 . ?
C30 C31 1.529(4) . ?
C31 H31A 0.9900 . ?
C31 H31B 0.9900 . ?
C31 C32 1.520(4) . ?
C32 H32A 0.9900 . ?
C32 H32B 0.9900 . ?
C32 C33 1.522(4) . ?
C33 H33A 0.9900 . ?
C33 H33B 0.9900 . ?
C33 C34 1.521(5) . ?
C34 H34A 0.9900 . ?
C34 H34B 0.9900 . ?
C34 C35 1.521(4) . ?
C35 H35A 0.9900 . ?
C35 H35B 0.9900 . ?
C35 C36 1.523(5) . ?
C36 H36A 0.9900 . ?
C36 H36B 0.9900 . ?
C36 H36C 0.9900 . ?
C36 H36D 0.9900 . ?
C36 C37A 1.588(13) . ?
C37A H37A 0.9800 . ?
C37A H37B 0.9800 . ?
C37A H37C 0.9800 . ?
C37B H37D 0.9800 . ?
C37B H37E 0.9800 . ?
C37B H37F 0.9800 . ?
S1 C2 1.707(3) . ?
S1 C5 1.722(3) . ?
S2 C2 1.719(3) . ?
S2 C6 1.822(3) . ?
N3 H3 0.8800 . ?
N3 C2 1.332(4) . ?
N3 C4 1.371(4) . ?
C4 H4 0.9500 . ?
C4 C5 1.336(4) . ?
C5 H5 0.9500 . ?
C6 H6A 0.9900 . ?
C6 H6B 0.9900 . ?
C6 C7 1.526(4) . ?
C7 H7A 0.9900 . ?
C7 H7B 0.9900 . ?
C7 C8 1.525(4) . ?
C8 H8A 0.9900 . ?
C8 H8B 0.9900 . ?
C8 C9 1.523(4) . ?
C9 H9A 0.9900 . ?
C9 H9B 0.9900 . ?
C9 C10 1.527(4) . ?
C10 H10A 0.9900 . ?
C10 H10B 0.9900 . ?
C10 C11 1.524(4) . ?
C11 H11A 0.9900 . ?
C11 H11B 0.9900 . ?
C11 C12 1.521(4) . ?
C12 H12A 0.9900 . ?
C12 H12B 0.9900 . ?
C12 C13 1.524(4) . ?
C13 H13A 0.9900 . ?
C13 H13B 0.9900 . ?
C13 C14 1.524(4) . ?
C14 H14A 0.9900 . ?
C14 H14B 0.9900 . ?
C14 C15 1.523(4) . ?
C15 H15A 0.9900 . ?
C15 H15B 0.9900 . ?
C15 C16 1.523(4) . ?
C16 H16A 0.9900 . ?
C16 H16B 0.9900 . ?
C16 C17 1.526(4) . ?
C17 H17A 0.9900 . ?
C17 H17B 0.9900 . ?
C17 C18 1.519(4) . ?
C18 H18A 0.9900 . ?
C18 H18B 0.9900 . ?
C18 C19 1.520(4) . ?
C19 H19A 0.9900 . ?
C19 H19B 0.9900 . ?
C19 C20 1.522(5) . ?
C20 H20A 0.9900 . ?
C20 H20B 0.9900 . ?
C20 C21 1.519(5) . ?
C21 H21A 0.9800 . ?
C21 H21B 0.9800 . ?
C21 H21C 0.9800 . ?

loop_
_geom_torsion_atom_site_label_1
_geom_torsion_atom_site_label_2
_geom_torsion_atom_site_label_3
_geom_torsion_atom_site_label_4
_geom_torsion
_geom_torsion_site_symmetry_1
_geom_torsion_site_symmetry_2
_geom_torsion_site_symmetry_3
_geom_torsion_site_symmetry_4
_geom_torsion_publ_flag
Br2A C22 C23 C24 -179.7(2) . . . . ?
C22 C23 C24 C25 -179.4(3) . . . . ?
C23 C24 C25 C26 -177.3(3) . . . . ?
C24 C25 C26 C27 -179.8(3) . . . . ?
C25 C26 C27 C28 -179.1(3) . . . . ?
C26 C27 C28 C29 -179.5(3) . . . . ?
C27 C28 C29 C30 -179.5(3) . . . . ?
C28 C29 C30 C31 -179.8(3) . . . . ?
C29 C30 C31 C32 179.0(3) . . . . ?
C30 C31 C32 C33 -179.8(3) . . . . ?
C31 C32 C33 C34 -179.6(3) . . . . ?
C32 C33 C34 C35 -179.5(3) . . . . ?
C33 C34 C35 C36 -178.1(3) . . . . ?
C34 C35 C36 Br2B -176.8(4) . . . . ?
C34 C35 C36 C37A 169.4(8) . . . . ?
C37B C22 C23 C24 -172.5(12) . . . . ?
S2 C6 C7 C8 179.7(2) . . . . ?
N3 C4 C5 S1 -0.6(4) . . . . ?
C2 S1 C5 C4 0.3(3) . . . . ?
C2 S2 C6 C7 -178.5(2) . . . . ?
C2 N3 C4 C5 0.8(4) . . . . ?
C4 N3 C2 S1 -0.6(3) . . . . ?
C4 N3 C2 S2 179.0(2) . . . . ?
C5 S1 C2 S2 -179.4(2) . . . . ?
C5 S1 C2 N3 0.2(2) . . . . ?
C6 S2 C2 S1 -3.4(3) . . . . ?
C6 S2 C2 N3 177.1(2) . . . . ?
C6 C7 C8 C9 -176.4(3) . . . . ?
C7 C8 C9 C10 -176.7(3) . . . . ?
C8 C9 C10 C11 179.8(3) . . . . ?
C9 C10 C11 C12 179.9(3) . . . . ?
C10 C11 C12 C13 -179.1(3) . . . . ?
C11 C12 C13 C14 179.8(3) . . . . ?
C12 C13 C14 C15 -179.0(3) . . . . ?
C13 C14 C15 C16 178.3(3) . . . . ?
C14 C15 C16 C17 -178.2(3) . . . . ?
C15 C16 C17 C18 -179.7(3) . . . . ?
C16 C17 C18 C19 178.2(3) . . . . ?
C17 C18 C19 C20 -178.5(3) . . . . ?
C18 C19 C20 C21 179.0(3) . . . . ?
